data_4133413
loop_
_publ_author_name
'Myhill, Jesse A.'
'Wilhelmsen, Christopher A.'
'Zhang, Liang'
'Morken, James P.'

_publ_section_title
;
 Diastereoselective and Enantioselective Conjunctive Cross-Coupling
 Enabled by Boron Ligand Design.
;
_journal_issue 45
_journal_name_full 'Journal of the American Chemical Society'
_journal_page_first 15181
_journal_page_last 15185
_journal_paper_doi 10.1021/jacs.8b09909
_journal_volume 140
_journal_year 2018
_chemical_absolute_configuration ad
_chemical_formula_moiety 'C35 H31 B O3'
_chemical_formula_sum 'C35 H31 B O3'
_chemical_formula_weight 510.41
_space_group_crystal_system triclinic
_space_group_IT_number 1
_space_group_name_Hall 'P 1'
_space_group_name_H-M_alt 'P 1'
_atom_sites_solution_hydrogens geom
_atom_sites_solution_primary dual
_atom_sites_solution_secondary difmap
_audit_creation_method SHELXL-2016/6
_cell_angle_alpha 83.3770(10)
_cell_angle_beta 70.4740(10)
_cell_angle_gamma 72.0230(10)
_cell_formula_units_Z 2
_cell_length_a 10.1118(3)
_cell_length_b 11.8308(4)
_cell_length_c 12.5795(4)
_cell_measurement_reflns_used 9808
_cell_measurement_temperature 100(2)
_cell_measurement_theta_max 66.69
_cell_measurement_theta_min 3.73
_cell_volume 1348.98(8)
_computing_cell_refinement 'SAINT (Bruker, 2014)'
_computing_data_collection 'APEX2 (Bruker, 2014)'
_computing_data_reduction 'SAINT (Bruker, 2014)'
_computing_molecular_graphics 'Bruker SHELXTL'
_computing_publication_material 'Bruker SHELXTL'
_computing_structure_refinement 'SHELXL-2016/6 (Sheldrick, 2016)'
_computing_structure_solution 'SHELXT 2016/6 (Sheldrick, 2016)'
_diffrn_ambient_temperature 100(2)
_diffrn_measured_fraction_theta_full 0.985
_diffrn_measured_fraction_theta_max 0.985
_diffrn_measurement_device_type 'Bruker Kappa DUO CCD diffractometer'
_diffrn_measurement_method '\f and \w scans'
_diffrn_radiation_monochromator mirrors
_diffrn_radiation_type CuK\a
_diffrn_radiation_wavelength 1.54178
_diffrn_reflns_av_R_equivalents 0.0484
_diffrn_reflns_av_unetI/netI 0.0457
_diffrn_reflns_Laue_measured_fraction_full 0.985
_diffrn_reflns_Laue_measured_fraction_max 0.985
_diffrn_reflns_limit_h_max 12
_diffrn_reflns_limit_h_min -12
_diffrn_reflns_limit_k_max 14
_diffrn_reflns_limit_k_min -14
_diffrn_reflns_limit_l_max 14
_diffrn_reflns_limit_l_min -14
_diffrn_reflns_number 25450
_diffrn_reflns_point_group_measured_fraction_full 0.951
_diffrn_reflns_point_group_measured_fraction_max 0.951
_diffrn_reflns_theta_full 66.684
_diffrn_reflns_theta_max 66.684
_diffrn_reflns_theta_min 3.728
_diffrn_source 'microfocus sealed tube'
_diffrn_source_type 'Incoatec I\uS'
_exptl_absorpt_coefficient_mu 0.611
_exptl_absorpt_correction_T_max 0.7528
_exptl_absorpt_correction_T_min 0.6878
_exptl_absorpt_correction_type multi-scan
_exptl_absorpt_process_details
;
Sheldrick, G.M. (2016). SADABS. Bruker AXS Inc. Madison, WI USA.
;
_exptl_crystal_colour colorless
_exptl_crystal_density_diffrn 1.257
_exptl_crystal_density_meas ?
_exptl_crystal_density_method none
_exptl_crystal_description prism
_exptl_crystal_F_000 540
_exptl_crystal_size_max 0.600
_exptl_crystal_size_mid 0.560
_exptl_crystal_size_min 0.480
_refine_diff_density_max 0.242
_refine_diff_density_min -0.207
_refine_diff_density_rms 0.043
_refine_ls_abs_structure_details
;
 Flack x determined using 4277 quotients [(I+)-(I-)]/[(I+)+(I-)]
 (Parsons, Flack and Wagner, Acta Cryst. B69 (2013) 249-259).
 Flack x =   -0.002(171) by classical fit to all intensities
;
_refine_ls_abs_structure_Flack -0.16(14)
_refine_ls_extinction_method none
_refine_ls_goodness_of_fit_ref 1.022
_refine_ls_hydrogen_treatment constr
_refine_ls_matrix_type full
_refine_ls_number_parameters 709
_refine_ls_number_reflns 9064
_refine_ls_number_restraints 3
_refine_ls_restrained_S_all 1.022
_refine_ls_R_factor_all 0.0450
_refine_ls_R_factor_gt 0.0449
_refine_ls_shift/su_max 0.000
_refine_ls_shift/su_mean 0.000
_refine_ls_structure_factor_coef Fsqd
_refine_ls_weighting_details 'w=1/[\s^2^(Fo^2^)+(0.0885P)^2^+0.2292P] where P=(Fo^2^+2Fc^2^)/3'
_refine_ls_weighting_scheme calc
_refine_ls_wR_factor_gt 0.1164
_refine_ls_wR_factor_ref 0.1165
_reflns_Friedel_coverage 0.930
_reflns_Friedel_fraction_full 0.916
_reflns_Friedel_fraction_max 0.916
_reflns_number_gt 9021
_reflns_number_total 9064
_reflns_threshold_expression 'I > 2\s(I)'
_cod_data_source_file ja8b09909_si_002.cif
_cod_data_source_block C35H31BO3
_cod_depositor_comments
;
The following automatic conversions were performed:

data item '_exptl_crystal_density_meas' value 'not measured' was
changed to '?' -- the value is perceived as not measured.

Automatic conversion script
Id: cif_fix_values 6909 2019-04-08 15:41:33Z antanas 
;
_cod_database_code 4133413
_shelx_shelxl_version_number 2016/6
_shelx_space_group_comment
;
The symmetry employed for this shelxl refinement is uniquely defined
by the following loop, which should always be used as a source of
symmetry information in preference to the above space-group names.
They are only intended as comments.
;
_shelx_estimated_absorpt_t_min 0.711
_shelx_estimated_absorpt_t_max 0.758

loop_
_space_group_symop_operation_xyz
'x, y, z'

loop_
_atom_site_label
_atom_site_type_symbol
_atom_site_fract_x
_atom_site_fract_y
_atom_site_fract_z
_atom_site_U_iso_or_equiv
_atom_site_adp_type
_atom_site_occupancy
_atom_site_site_symmetry_order
_atom_site_calc_flag
_atom_site_refinement_flags_posn
_atom_site_refinement_flags_adp
O1 O 0.4672(2) 0.8507(2) 0.60179(17) 0.0279(5) Uani 1 1 d . .
O2 O 0.40738(19) 0.32146(16) 0.84065(15) 0.0163(4) Uani 1 1 d . .
O3 O 0.52153(19) 0.29948(16) 0.64976(15) 0.0164(4) Uani 1 1 d . .
B1 B 0.3926(3) 0.3316(2) 0.7359(2) 0.0154(6) Uani 1 1 d . .
C1 C 0.4580(4) 0.9395(3) 0.6731(3) 0.0290(6) Uani 1 1 d . .
H1A H 0.356376 0.989585 0.700673 0.043 Uiso 1 1 calc R U
H1B H 0.521115 0.988560 0.630532 0.043 Uiso 1 1 calc R U
H1C H 0.490061 0.901513 0.737278 0.043 Uiso 1 1 calc R U
C2 C 0.3893(3) 0.7698(3) 0.6483(2) 0.0220(6) Uani 1 1 d . .
C3 C 0.4155(3) 0.6776(3) 0.5788(2) 0.0242(6) Uani 1 1 d . .
H3 H 0.483166 0.673350 0.504755 0.029 Uiso 1 1 calc R U
C4 C 0.3429(3) 0.5910(2) 0.6171(2) 0.0202(5) Uani 1 1 d . .
H4 H 0.361987 0.528265 0.568317 0.024 Uiso 1 1 calc R U
C5 C 0.2434(3) 0.5938(2) 0.7248(2) 0.0168(5) Uani 1 1 d . .
C6 C 0.2195(3) 0.6869(3) 0.7936(2) 0.0242(6) Uani 1 1 d . .
H6 H 0.152990 0.690738 0.868151 0.029 Uiso 1 1 calc R U
C7 C 0.2915(3) 0.7755(3) 0.7556(3) 0.0247(6) Uani 1 1 d . .
H7 H 0.272679 0.838749 0.803644 0.030 Uiso 1 1 calc R U
C8 C 0.1550(3) 0.5039(2) 0.7672(2) 0.0150(5) Uani 1 1 d . .
H8 H 0.137185 0.494277 0.850415 0.018 Uiso 1 1 calc R U
C9 C 0.2394(3) 0.3790(2) 0.7145(2) 0.0151(5) Uani 1 1 d . .
H9 H 0.258481 0.387957 0.631113 0.018 Uiso 1 1 calc R U
C10 C 0.1524(3) 0.2892(2) 0.7575(2) 0.0164(5) Uani 1 1 d . .
C11 C 0.1382(4) 0.2187(3) 0.6836(3) 0.0269(6) Uani 1 1 d . .
H11 H 0.179881 0.228921 0.604618 0.032 Uiso 1 1 calc R U
C12 C 0.0639(4) 0.1334(3) 0.7230(3) 0.0349(7) Uani 1 1 d . .
H12 H 0.056077 0.085717 0.670923 0.042 Uiso 1 1 calc R U
C13 C 0.0016(3) 0.1175(3) 0.8371(3) 0.0304(7) Uani 1 1 d . .
H13 H -0.048855 0.058971 0.863814 0.037 Uiso 1 1 calc R U
C14 C 0.0133(3) 0.1874(3) 0.9120(3) 0.0273(6) Uani 1 1 d . .
H14 H -0.030074 0.177675 0.990802 0.033 Uiso 1 1 calc R U
C15 C 0.0886(3) 0.2723(3) 0.8725(2) 0.0230(6) Uani 1 1 d . .
H15 H 0.096594 0.319532 0.924908 0.028 Uiso 1 1 calc R U
C16 C 0.0056(3) 0.5519(2) 0.7494(2) 0.0143(5) Uani 1 1 d . .
C17 C -0.0068(3) 0.5735(2) 0.6408(2) 0.0174(5) Uani 1 1 d . .
H17 H 0.078733 0.556724 0.576733 0.021 Uiso 1 1 calc R U
C18 C -0.1439(3) 0.6192(2) 0.6266(2) 0.0219(6) Uani 1 1 d . .
H18 H -0.151609 0.633795 0.552764 0.026 Uiso 1 1 calc R U
C19 C -0.2694(3) 0.6438(2) 0.7193(3) 0.0241(6) Uani 1 1 d . .
H19 H -0.362917 0.675024 0.708946 0.029 Uiso 1 1 calc R U
C20 C -0.2586(3) 0.6229(2) 0.8266(3) 0.0233(6) Uani 1 1 d . .
H20 H -0.344593 0.639422 0.890356 0.028 Uiso 1 1 calc R U
C21 C -0.1214(3) 0.5775(2) 0.8411(2) 0.0195(5) Uani 1 1 d . .
H21 H -0.114570 0.563791 0.915262 0.023 Uiso 1 1 calc R U
C22 C 0.5634(3) 0.2852(2) 0.8288(2) 0.0146(5) Uani 1 1 d . .
C23 C 0.6414(3) 0.2646(2) 0.6972(2) 0.0148(5) Uani 1 1 d . .
C24 C 0.6085(3) 0.1633(2) 0.8817(2) 0.0139(5) Uani 1 1 d . .
C25 C 0.5863(3) 0.1260(2) 0.9918(2) 0.0168(5) Uani 1 1 d . .
H25 H 0.529846 0.180272 1.051592 0.020 Uiso 1 1 calc R U
C26 C 0.6493(3) 0.0046(3) 1.0149(2) 0.0226(6) Uani 1 1 d . .
H26 H 0.634148 -0.021549 1.091173 0.027 Uiso 1 1 calc R U
C27 C 0.7314(3) -0.0762(2) 0.9304(2) 0.0208(5) Uani 1 1 d . .
H27 H 0.770631 -0.157031 0.949027 0.025 Uiso 1 1 calc R U
C28 C 0.7579(3) -0.0398(2) 0.8157(2) 0.0170(5) Uani 1 1 d . .
C29 C 0.8460(3) -0.1100(2) 0.7193(2) 0.0199(5) Uani 1 1 d . .
H29 H 0.893055 -0.191847 0.728173 0.024 Uiso 1 1 calc R U
C30 C 0.8637(3) -0.0601(2) 0.6125(2) 0.0207(5) Uani 1 1 d . .
H30 H 0.921546 -0.109236 0.549033 0.025 Uiso 1 1 calc R U
C31 C 0.7984(3) 0.0620(2) 0.5944(2) 0.0183(5) Uani 1 1 d . .
H31 H 0.812198 0.094619 0.520203 0.022 Uiso 1 1 calc R U
C32 C 0.7149(3) 0.1316(2) 0.6867(2) 0.0146(5) Uani 1 1 d . .
C33 C 0.6940(3) 0.0809(2) 0.7950(2) 0.0146(5) Uani 1 1 d . .
C34 C 0.5932(3) 0.3813(2) 0.8795(2) 0.0206(5) Uani 1 1 d . .
H34A H 0.560665 0.457794 0.842876 0.031 Uiso 1 1 calc R U
H34B H 0.698507 0.361948 0.867780 0.031 Uiso 1 1 calc R U
H34C H 0.539726 0.386319 0.960480 0.031 Uiso 1 1 calc R U
C35 C 0.7470(3) 0.3368(2) 0.6381(2) 0.0222(6) Uani 1 1 d . .
H35A H 0.789885 0.316416 0.558015 0.033 Uiso 1 1 calc R U
H35B H 0.825094 0.318749 0.672538 0.033 Uiso 1 1 calc R U
H35C H 0.694100 0.421660 0.645602 0.033 Uiso 1 1 calc R U
O4 O 0.5748(2) 0.14251(19) 0.26067(18) 0.0246(4) Uani 1 1 d . .
O5 O 0.4948(2) 0.69669(17) 0.30359(15) 0.0188(4) Uani 1 1 d . .
O6 O 0.56745(19) 0.68224(16) 0.11097(15) 0.0171(4) Uani 1 1 d . .
B2 B 0.6079(3) 0.6697(3) 0.2057(2) 0.0168(6) Uani 1 1 d . .
C36 C 0.4884(3) 0.0968(3) 0.3601(3) 0.0300(7) Uani 1 1 d . .
H36A H 0.543584 0.070732 0.413786 0.045 Uiso 1 1 calc R U
H36B H 0.464559 0.029230 0.340740 0.045 Uiso 1 1 calc R U
H36C H 0.397724 0.159059 0.394145 0.045 Uiso 1 1 calc R U
C37 C 0.6230(3) 0.2349(2) 0.2721(2) 0.0188(5) Uani 1 1 d . .
C38 C 0.7034(3) 0.2789(3) 0.1721(2) 0.0237(6) Uani 1 1 d . .
H38 H 0.719928 0.244965 0.102289 0.028 Uiso 1 1 calc R U
C39 C 0.7596(3) 0.3714(3) 0.1735(2) 0.0232(6) Uani 1 1 d . .
H39 H 0.814457 0.400123 0.104504 0.028 Uiso 1 1 calc R U
C40 C 0.7367(3) 0.4231(2) 0.2749(2) 0.0168(5) Uani 1 1 d . .
C41 C 0.6527(3) 0.3804(3) 0.3732(2) 0.0206(5) Uani 1 1 d . .
H41 H 0.633381 0.415821 0.442878 0.025 Uiso 1 1 calc R U
C42 C 0.5957(3) 0.2872(3) 0.3730(2) 0.0207(6) Uani 1 1 d . .
H42 H 0.538567 0.259840 0.441700 0.025 Uiso 1 1 calc R U
C43 C 0.8049(3) 0.5195(2) 0.2813(2) 0.0167(5) Uani 1 1 d . .
H43 H 0.758003 0.551344 0.359625 0.020 Uiso 1 1 calc R U
C44 C 0.7745(3) 0.6263(2) 0.1996(2) 0.0166(5) Uani 1 1 d . .
H44 H 0.833831 0.598520 0.121134 0.020 Uiso 1 1 calc R U
C45 C 0.8232(3) 0.7286(2) 0.2220(2) 0.0193(5) Uani 1 1 d . .
C46 C 0.9251(3) 0.7727(3) 0.1373(3) 0.0266(6) Uani 1 1 d . .
H46 H 0.965755 0.737932 0.064770 0.032 Uiso 1 1 calc R U
C47 C 0.9685(4) 0.8673(3) 0.1573(3) 0.0376(8) Uani 1 1 d . .
H47 H 1.036748 0.897277 0.098143 0.045 Uiso 1 1 calc R U
C48 C 0.9124(4) 0.9174(3) 0.2632(3) 0.0365(8) Uani 1 1 d . .
H48 H 0.943095 0.980683 0.277527 0.044 Uiso 1 1 calc R U
C49 C 0.8112(4) 0.8743(3) 0.3478(3) 0.0320(7) Uani 1 1 d . .
H49 H 0.772078 0.908322 0.420646 0.038 Uiso 1 1 calc R U
C50 C 0.7662(3) 0.7816(3) 0.3271(3) 0.0249(6) Uani 1 1 d . .
H50 H 0.695247 0.753980 0.385775 0.030 Uiso 1 1 calc R U
C51 C 0.9681(3) 0.4669(2) 0.2649(2) 0.0165(5) Uani 1 1 d . .
C52 C 1.0185(3) 0.4415(2) 0.3574(2) 0.0187(5) Uani 1 1 d . .
H52 H 0.950997 0.458772 0.431110 0.022 Uiso 1 1 calc R U
C53 C 1.1670(3) 0.3911(2) 0.3431(3) 0.0229(6) Uani 1 1 d . .
H53 H 1.200080 0.374333 0.407203 0.027 Uiso 1 1 calc R U
C54 C 1.2669(3) 0.3652(2) 0.2366(3) 0.0238(6) Uani 1 1 d . .
H54 H 1.368323 0.331129 0.227251 0.029 Uiso 1 1 calc R U
C55 C 1.2182(3) 0.3892(2) 0.1432(2) 0.0211(6) Uani 1 1 d . .
H55 H 1.285908 0.370625 0.069684 0.025 Uiso 1 1 calc R U
C56 C 1.0707(3) 0.4401(2) 0.1575(2) 0.0180(5) Uani 1 1 d . .
H56 H 1.038302 0.457235 0.093112 0.022 Uiso 1 1 calc R U
C57 C 0.3578(3) 0.7328(2) 0.2778(2) 0.0156(5) Uani 1 1 d . .
C58 C 0.4083(3) 0.7232(2) 0.1441(2) 0.0149(5) Uani 1 1 d . .
C59 C 0.2813(3) 0.8640(2) 0.3005(2) 0.0157(5) Uani 1 1 d . .
C60 C 0.2130(3) 0.9262(3) 0.3986(2) 0.0203(6) Uani 1 1 d . .
H60 H 0.211262 0.887613 0.469428 0.024 Uiso 1 1 calc R U
C61 C 0.1443(3) 1.0503(3) 0.3918(2) 0.0234(6) Uani 1 1 d . .
H61 H 0.095629 1.094061 0.459686 0.028 Uiso 1 1 calc R U
C62 C 0.1459(3) 1.1091(2) 0.2912(3) 0.0220(6) Uani 1 1 d . .
H62 H 0.097198 1.191795 0.290448 0.026 Uiso 1 1 calc R U
C63 C 0.2201(3) 1.0468(2) 0.1879(2) 0.0188(5) Uani 1 1 d . .
C64 C 0.2337(3) 1.0928(2) 0.0769(3) 0.0231(6) Uani 1 1 d . .
H64 H 0.191017 1.174986 0.065637 0.028 Uiso 1 1 calc R U
C65 C 0.3079(3) 1.0200(3) -0.0144(2) 0.0245(6) Uani 1 1 d . .
H65 H 0.317858 1.053693 -0.087947 0.029 Uiso 1 1 calc R U
C66 C 0.3703(3) 0.8962(2) -0.0029(2) 0.0197(5) Uani 1 1 d . .
H66 H 0.419731 0.847123 -0.067354 0.024 Uiso 1 1 calc R U
C67 C 0.3573(3) 0.8492(2) 0.1035(2) 0.0153(5) Uani 1 1 d . .
C68 C 0.2848(3) 0.9244(2) 0.1970(2) 0.0152(5) Uani 1 1 d . .
C69 C 0.2639(3) 0.6545(3) 0.3455(2) 0.0246(6) Uani 1 1 d . .
H69A H 0.318150 0.570871 0.328491 0.037 Uiso 1 1 calc R U
H69B H 0.173535 0.674464 0.325569 0.037 Uiso 1 1 calc R U
H69C H 0.239440 0.667506 0.426245 0.037 Uiso 1 1 calc R U
C70 C 0.3580(3) 0.6360(2) 0.0979(2) 0.0209(5) Uani 1 1 d . .
H70A H 0.396725 0.636388 0.015371 0.031 Uiso 1 1 calc R U
H70B H 0.250652 0.659590 0.121753 0.031 Uiso 1 1 calc R U
H70C H 0.394180 0.555954 0.127008 0.031 Uiso 1 1 calc R U

loop_
_atom_site_aniso_label
_atom_site_aniso_U_11
_atom_site_aniso_U_22
_atom_site_aniso_U_33
_atom_site_aniso_U_23
_atom_site_aniso_U_13
_atom_site_aniso_U_12
O1 0.0332(11) 0.0344(11) 0.0219(10) 0.0041(8) -0.0085(9) -0.0199(9)
O2 0.0115(9) 0.0184(9) 0.0160(8) -0.0007(7) -0.0042(7) -0.0003(7)
O3 0.0134(9) 0.0190(9) 0.0147(8) 0.0000(7) -0.0048(7) -0.0015(7)
B1 0.0154(14) 0.0119(12) 0.0171(13) 0.0005(10) -0.0026(11) -0.0044(11)
C1 0.0310(16) 0.0289(15) 0.0331(16) 0.0021(12) -0.0118(13) -0.0162(13)
C2 0.0205(13) 0.0256(14) 0.0258(13) 0.0064(11) -0.0144(11) -0.0095(11)
C3 0.0249(14) 0.0296(15) 0.0187(13) 0.0020(11) -0.0065(11) -0.0099(12)
C4 0.0218(13) 0.0210(13) 0.0184(12) 0.0011(10) -0.0078(11) -0.0061(11)
C5 0.0155(12) 0.0166(12) 0.0199(12) 0.0005(10) -0.0105(10) -0.0016(10)
C6 0.0203(13) 0.0286(15) 0.0226(13) -0.0060(11) -0.0015(11) -0.0089(12)
C7 0.0250(14) 0.0236(14) 0.0286(14) -0.0065(11) -0.0093(12) -0.0083(12)
C8 0.0142(12) 0.0168(12) 0.0129(11) -0.0010(9) -0.0044(9) -0.0024(10)
C9 0.0143(12) 0.0158(12) 0.0133(11) -0.0003(9) -0.0046(9) -0.0016(10)
C10 0.0111(11) 0.0130(12) 0.0240(13) 0.0016(10) -0.0094(10) 0.0016(9)
C11 0.0311(16) 0.0286(15) 0.0250(14) 0.0010(11) -0.0143(12) -0.0090(13)
C12 0.0424(19) 0.0345(17) 0.0438(18) 0.0044(14) -0.0282(16) -0.0193(15)
C13 0.0227(15) 0.0289(15) 0.0470(18) 0.0108(13) -0.0196(14) -0.0122(12)
C14 0.0179(13) 0.0260(14) 0.0330(15) 0.0046(12) -0.0039(12) -0.0056(11)
C15 0.0220(13) 0.0194(13) 0.0244(14) -0.0015(10) -0.0049(11) -0.0037(11)
C16 0.0153(12) 0.0091(11) 0.0183(12) -0.0005(9) -0.0063(10) -0.0021(9)
C17 0.0182(12) 0.0134(12) 0.0181(12) -0.0035(9) -0.0049(10) -0.0010(10)
C18 0.0269(15) 0.0146(12) 0.0283(14) -0.0040(10) -0.0166(12) -0.0015(11)
C19 0.0157(13) 0.0143(12) 0.0462(17) -0.0037(12) -0.0165(13) -0.0013(10)
C20 0.0135(13) 0.0174(13) 0.0360(16) -0.0026(11) -0.0030(12) -0.0050(10)
C21 0.0202(14) 0.0155(12) 0.0211(13) 0.0000(10) -0.0044(11) -0.0053(10)
C22 0.0107(12) 0.0145(12) 0.0176(12) 0.0003(9) -0.0046(9) -0.0025(9)
C23 0.0109(11) 0.0156(12) 0.0170(12) -0.0010(9) -0.0040(10) -0.0026(10)
C24 0.0114(11) 0.0126(12) 0.0188(12) 0.0001(9) -0.0064(10) -0.0033(9)
C25 0.0149(12) 0.0185(12) 0.0180(12) -0.0017(10) -0.0058(10) -0.0051(10)
C26 0.0242(14) 0.0230(14) 0.0230(13) 0.0075(11) -0.0115(11) -0.0087(11)
C27 0.0215(13) 0.0167(12) 0.0271(14) 0.0046(10) -0.0124(11) -0.0062(11)
C28 0.0149(12) 0.0127(12) 0.0268(14) 0.0005(10) -0.0102(11) -0.0052(10)
C29 0.0170(12) 0.0127(12) 0.0307(14) -0.0046(10) -0.0097(11) -0.0017(10)
C30 0.0165(12) 0.0182(13) 0.0266(13) -0.0097(10) -0.0047(10) -0.0025(10)
C31 0.0143(12) 0.0225(13) 0.0178(12) -0.0047(10) -0.0030(10) -0.0054(10)
C32 0.0110(11) 0.0154(12) 0.0193(12) -0.0009(9) -0.0057(10) -0.0052(9)
C33 0.0130(11) 0.0144(12) 0.0200(13) -0.0016(10) -0.0077(10) -0.0057(10)
C34 0.0236(13) 0.0169(12) 0.0230(13) -0.0041(10) -0.0075(11) -0.0066(11)
C35 0.0177(13) 0.0196(13) 0.0272(14) 0.0019(10) -0.0034(11) -0.0074(11)
O4 0.0207(10) 0.0259(10) 0.0297(10) -0.0020(8) -0.0068(8) -0.0108(8)
O5 0.0158(9) 0.0234(9) 0.0158(9) 0.0003(7) -0.0066(7) -0.0022(7)
O6 0.0128(9) 0.0192(9) 0.0173(9) -0.0026(7) -0.0052(7) -0.0006(7)
B2 0.0181(14) 0.0157(13) 0.0164(13) -0.0008(10) -0.0054(11) -0.0046(11)
C36 0.0240(15) 0.0272(15) 0.0382(17) 0.0039(13) -0.0072(13) -0.0111(12)
C37 0.0113(11) 0.0223(13) 0.0231(13) -0.0001(10) -0.0075(10) -0.0031(10)
C38 0.0203(13) 0.0352(16) 0.0184(13) -0.0068(11) -0.0039(11) -0.0118(12)
C39 0.0200(14) 0.0333(15) 0.0165(12) -0.0028(11) -0.0014(11) -0.0119(12)
C40 0.0102(11) 0.0203(12) 0.0173(12) -0.0016(10) -0.0055(10) 0.0009(10)
C41 0.0198(12) 0.0244(14) 0.0154(12) -0.0029(10) -0.0058(10) -0.0020(11)
C42 0.0191(13) 0.0233(13) 0.0179(12) 0.0042(10) -0.0056(10) -0.0055(11)
C43 0.0167(13) 0.0180(12) 0.0135(11) -0.0032(9) -0.0048(10) -0.0015(10)
C44 0.0139(12) 0.0200(13) 0.0128(11) 0.0000(9) -0.0051(9) 0.0001(10)
C45 0.0119(12) 0.0204(13) 0.0242(13) 0.0018(10) -0.0093(10) 0.0005(10)
C46 0.0174(13) 0.0277(15) 0.0318(15) 0.0063(12) -0.0092(12) -0.0033(11)
C47 0.0206(15) 0.0335(17) 0.059(2) 0.0147(16) -0.0151(15) -0.0113(13)
C48 0.0258(16) 0.0250(15) 0.066(2) -0.0040(15) -0.0221(16) -0.0076(13)
C49 0.0269(15) 0.0279(16) 0.0457(18) -0.0100(13) -0.0182(14) -0.0033(12)
C50 0.0206(14) 0.0259(14) 0.0284(15) -0.0032(11) -0.0088(12) -0.0049(12)
C51 0.0165(12) 0.0124(11) 0.0212(12) -0.0026(9) -0.0065(10) -0.0038(10)
C52 0.0243(14) 0.0130(11) 0.0212(12) -0.0029(9) -0.0103(11) -0.0042(10)
C53 0.0254(14) 0.0156(12) 0.0347(15) 0.0008(11) -0.0191(12) -0.0057(11)
C54 0.0151(12) 0.0140(12) 0.0441(17) -0.0028(11) -0.0118(12) -0.0032(10)
C55 0.0169(13) 0.0140(12) 0.0298(15) -0.0032(10) -0.0030(11) -0.0048(10)
C56 0.0187(13) 0.0153(12) 0.0201(13) -0.0023(9) -0.0064(10) -0.0040(10)
C57 0.0133(12) 0.0161(12) 0.0174(12) 0.0001(9) -0.0043(10) -0.0050(10)
C58 0.0115(12) 0.0165(12) 0.0171(12) -0.0019(9) -0.0056(9) -0.0028(9)
C59 0.0100(11) 0.0184(13) 0.0207(13) -0.0001(10) -0.0050(10) -0.0067(10)
C60 0.0165(12) 0.0255(14) 0.0193(13) -0.0020(10) -0.0027(10) -0.0091(11)
C61 0.0200(13) 0.0234(14) 0.0251(14) -0.0107(11) -0.0015(11) -0.0063(11)
C62 0.0160(13) 0.0170(13) 0.0334(15) -0.0058(11) -0.0052(11) -0.0060(10)
C63 0.0150(12) 0.0160(12) 0.0281(14) -0.0023(10) -0.0071(11) -0.0070(10)
C64 0.0254(14) 0.0149(12) 0.0314(15) 0.0024(11) -0.0113(12) -0.0074(11)
C65 0.0266(15) 0.0229(14) 0.0247(14) 0.0063(11) -0.0107(12) -0.0079(12)
C66 0.0196(13) 0.0202(13) 0.0190(13) -0.0019(10) -0.0060(10) -0.0050(11)
C67 0.0099(11) 0.0171(12) 0.0208(12) -0.0012(10) -0.0055(10) -0.0057(10)
C68 0.0116(12) 0.0171(12) 0.0194(12) -0.0002(10) -0.0047(10) -0.0079(10)
C69 0.0264(14) 0.0238(14) 0.0226(13) 0.0043(11) -0.0036(11) -0.0122(12)
C70 0.0226(13) 0.0160(12) 0.0273(14) -0.0038(10) -0.0106(11) -0.0060(11)

loop_
_atom_type_symbol
_atom_type_description
_atom_type_scat_dispersion_real
_atom_type_scat_dispersion_imag
_atom_type_scat_source
C C 0.0181 0.0091 'International Tables Vol C Tables 4.2.6.8 and 6.1.1.4'
H H 0.0000 0.0000 'International Tables Vol C Tables 4.2.6.8 and 6.1.1.4'
B B 0.0090 0.0039 'International Tables Vol C Tables 4.2.6.8 and 6.1.1.4'
O O 0.0492 0.0322 'International Tables Vol C Tables 4.2.6.8 and 6.1.1.4'

loop_
_geom_angle_atom_site_label_1
_geom_angle_atom_site_label_2
_geom_angle_atom_site_label_3
_geom_angle
C2 O1 C1 117.9(2)
B1 O2 C22 108.67(19)
B1 O3 C23 108.5(2)
O2 B1 O3 114.6(2)
O2 B1 C9 123.2(2)
O3 B1 C9 122.2(2)
O1 C1 H1A 109.5
O1 C1 H1B 109.5
H1A C1 H1B 109.5
O1 C1 H1C 109.5
H1A C1 H1C 109.5
H1B C1 H1C 109.5
C7 C2 O1 125.0(3)
C7 C2 C3 119.7(3)
O1 C2 C3 115.3(3)
C2 C3 C4 120.2(3)
C2 C3 H3 119.9
C4 C3 H3 119.9
C5 C4 C3 121.7(3)
C5 C4 H4 119.1
C3 C4 H4 119.1
C4 C5 C6 117.2(3)
C4 C5 C8 123.1(2)
C6 C5 C8 119.7(2)
C5 C6 C7 121.6(3)
C5 C6 H6 119.2
C7 C6 H6 119.2
C2 C7 C6 119.6(3)
C2 C7 H7 120.2
C6 C7 H7 120.2
C16 C8 C5 110.7(2)
C16 C8 C9 111.64(19)
C5 C8 C9 112.7(2)
C16 C8 H8 107.1
C5 C8 H8 107.1
C9 C8 H8 107.1
C10 C9 C8 112.8(2)
C10 C9 B1 110.5(2)
C8 C9 B1 110.2(2)
C10 C9 H9 107.7
C8 C9 H9 107.7
B1 C9 H9 107.7
C11 C10 C15 117.7(3)
C11 C10 C9 121.1(2)
C15 C10 C9 121.2(2)
C10 C11 C12 121.1(3)
C10 C11 H11 119.5
C12 C11 H11 119.5
C13 C12 C11 120.6(3)
C13 C12 H12 119.7
C11 C12 H12 119.7
C12 C13 C14 119.3(3)
C12 C13 H13 120.4
C14 C13 H13 120.4
C13 C14 C15 120.2(3)
C13 C14 H14 119.9
C15 C14 H14 119.9
C10 C15 C14 121.2(3)
C10 C15 H15 119.4
C14 C15 H15 119.4
C21 C16 C17 118.5(2)
C21 C16 C8 120.4(2)
C17 C16 C8 121.1(2)
C18 C17 C16 120.1(2)
C18 C17 H17 119.9
C16 C17 H17 119.9
C19 C18 C17 120.5(3)
C19 C18 H18 119.7
C17 C18 H18 119.7
C20 C19 C18 119.9(3)
C20 C19 H19 120.0
C18 C19 H19 120.0
C19 C20 C21 119.7(3)
C19 C20 H20 120.1
C21 C20 H20 120.1
C16 C21 C20 121.2(3)
C16 C21 H21 119.4
C20 C21 H21 119.4
O2 C22 C34 107.8(2)
O2 C22 C24 111.05(19)
C34 C22 C24 113.2(2)
O2 C22 C23 103.62(19)
C34 C22 C23 116.5(2)
C24 C22 C23 104.3(2)
O3 C23 C32 110.7(2)
O3 C23 C35 108.1(2)
C32 C23 C35 112.6(2)
O3 C23 C22 104.40(18)
C32 C23 C22 104.6(2)
C35 C23 C22 116.2(2)
C25 C24 C33 119.3(2)
C25 C24 C22 131.9(2)
C33 C24 C22 108.7(2)
C24 C25 C26 118.7(2)
C24 C25 H25 120.6
C26 C25 H25 120.6
C27 C26 C25 122.1(2)
C27 C26 H26 119.0
C25 C26 H26 119.0
C26 C27 C28 120.4(2)
C26 C27 H27 119.8
C28 C27 H27 119.8
C33 C28 C29 116.2(2)
C33 C28 C27 116.4(2)
C29 C28 C27 127.4(2)
C30 C29 C28 120.3(2)
C30 C29 H29 119.8
C28 C29 H29 119.8
C29 C30 C31 122.2(2)
C29 C30 H30 118.9
C31 C30 H30 118.9
C32 C31 C30 118.2(2)
C32 C31 H31 120.9
C30 C31 H31 120.9
C31 C32 C33 119.8(2)
C31 C32 C23 131.4(2)
C33 C32 C23 108.7(2)
C32 C33 C28 123.3(2)
C32 C33 C24 113.5(2)
C28 C33 C24 123.1(2)
C22 C34 H34A 109.5
C22 C34 H34B 109.5
H34A C34 H34B 109.5
C22 C34 H34C 109.5
H34A C34 H34C 109.5
H34B C34 H34C 109.5
C23 C35 H35A 109.5
C23 C35 H35B 109.5
H35A C35 H35B 109.5
C23 C35 H35C 109.5
H35A C35 H35C 109.5
H35B C35 H35C 109.5
C37 O4 C36 117.7(2)
B2 O5 C57 108.8(2)
B2 O6 C58 108.3(2)
O5 B2 O6 115.0(2)
O5 B2 C44 123.6(2)
O6 B2 C44 121.4(2)
O4 C36 H36A 109.5
O4 C36 H36B 109.5
H36A C36 H36B 109.5
O4 C36 H36C 109.5
H36A C36 H36C 109.5
H36B C36 H36C 109.5
O4 C37 C42 125.2(3)
O4 C37 C38 115.6(2)
C42 C37 C38 119.2(3)
C39 C38 C37 120.7(3)
C39 C38 H38 119.6
C37 C38 H38 119.6
C38 C39 C40 120.9(3)
C38 C39 H39 119.6
C40 C39 H39 119.6
C41 C40 C39 117.5(3)
C41 C40 C43 119.7(2)
C39 C40 C43 122.7(2)
C40 C41 C42 122.2(3)
C40 C41 H41 118.9
C42 C41 H41 118.9
C37 C42 C41 119.5(2)
C37 C42 H42 120.3
C41 C42 H42 120.3
C51 C43 C40 110.7(2)
C51 C43 C44 111.8(2)
C40 C43 C44 113.3(2)
C51 C43 H43 106.9
C40 C43 H43 106.9
C44 C43 H43 106.9
C45 C44 C43 111.4(2)
C45 C44 B2 110.8(2)
C43 C44 B2 111.6(2)
C45 C44 H44 107.6
C43 C44 H44 107.6
B2 C44 H44 107.6
C50 C45 C46 117.9(3)
C50 C45 C44 121.1(2)
C46 C45 C44 121.0(3)
C45 C46 C47 121.1(3)
C45 C46 H46 119.5
C47 C46 H46 119.5
C48 C47 C46 120.1(3)
C48 C47 H47 120.0
C46 C47 H47 120.0
C49 C48 C47 119.3(3)
C49 C48 H48 120.3
C47 C48 H48 120.3
C48 C49 C50 120.4(3)
C48 C49 H49 119.8
C50 C49 H49 119.8
C49 C50 C45 121.2(3)
C49 C50 H50 119.4
C45 C50 H50 119.4
C52 C51 C56 118.1(2)
C52 C51 C43 120.3(2)
C56 C51 C43 121.6(2)
C51 C52 C53 120.6(3)
C51 C52 H52 119.7
C53 C52 H52 119.7
C54 C53 C52 120.5(3)
C54 C53 H53 119.7
C52 C53 H53 119.7
C53 C54 C55 119.6(3)
C53 C54 H54 120.2
C55 C54 H54 120.2
C56 C55 C54 119.8(3)
C56 C55 H55 120.1
C54 C55 H55 120.1
C55 C56 C51 121.4(3)
C55 C56 H56 119.3
C51 C56 H56 119.3
O5 C57 C59 110.9(2)
O5 C57 C69 108.5(2)
C59 C57 C69 112.6(2)
O5 C57 C58 103.77(19)
C59 C57 C58 104.4(2)
C69 C57 C58 116.4(2)
O6 C58 C67 110.5(2)
O6 C58 C70 107.7(2)
C67 C58 C70 113.1(2)
O6 C58 C57 104.19(19)
C67 C58 C57 104.5(2)
C70 C58 C57 116.6(2)
C60 C59 C68 119.4(2)
C60 C59 C57 131.8(2)
C68 C59 C57 108.8(2)
C59 C60 C61 118.2(2)
C59 C60 H60 120.9
C61 C60 H60 120.9
C62 C61 C60 122.5(2)
C62 C61 H61 118.7
C60 C61 H61 118.7
C61 C62 C63 120.2(3)
C61 C62 H62 119.9
C63 C62 H62 119.9
C68 C63 C64 116.0(2)
C68 C63 C62 116.1(3)
C64 C63 C62 127.9(3)
C65 C64 C63 120.7(3)
C65 C64 H64 119.6
C63 C64 H64 119.6
C64 C65 C66 122.3(3)
C64 C65 H65 118.9
C66 C65 H65 118.9
C67 C66 C65 118.2(2)
C67 C66 H66 120.9
C65 C66 H66 120.9
C66 C67 C68 119.5(2)
C66 C67 C58 131.3(2)
C68 C67 C58 109.2(2)
C63 C68 C59 123.6(2)
C63 C68 C67 123.2(2)
C59 C68 C67 113.2(2)
C57 C69 H69A 109.5
C57 C69 H69B 109.5
H69A C69 H69B 109.5
C57 C69 H69C 109.5
H69A C69 H69C 109.5
H69B C69 H69C 109.5
C58 C70 H70A 109.5
C58 C70 H70B 109.5
H70A C70 H70B 109.5
C58 C70 H70C 109.5
H70A C70 H70C 109.5
H70B C70 H70C 109.5

loop_
_geom_bond_atom_site_label_1
_geom_bond_atom_site_label_2
_geom_bond_distance
O1 C2 1.380(3)
O1 C1 1.421(4)
O2 B1 1.364(3)
O2 C22 1.461(3)
O3 B1 1.365(3)
O3 C23 1.454(3)
B1 C9 1.579(4)
C1 H1A 0.9800
C1 H1B 0.9800
C1 H1C 0.9800
C2 C7 1.376(4)
C2 C3 1.383(4)
C3 C4 1.391(4)
C3 H3 0.9500
C4 C5 1.388(4)
C4 H4 0.9500
C5 C6 1.393(4)
C5 C8 1.533(4)
C6 C7 1.407(4)
C6 H6 0.9500
C7 H7 0.9500
C8 C16 1.525(3)
C8 C9 1.556(3)
C8 H8 1.0000
C9 C10 1.524(4)
C9 H9 1.0000
C10 C11 1.387(4)
C10 C15 1.391(4)
C11 C12 1.390(5)
C11 H11 0.9500
C12 C13 1.377(5)
C12 H12 0.9500
C13 C14 1.379(5)
C13 H13 0.9500
C14 C15 1.392(4)
C14 H14 0.9500
C15 H15 0.9500
C16 C21 1.386(4)
C16 C17 1.400(4)
C17 C18 1.387(4)
C17 H17 0.9500
C18 C19 1.384(4)
C18 H18 0.9500
C19 C20 1.378(5)
C19 H19 0.9500
C20 C21 1.391(4)
C20 H20 0.9500
C21 H21 0.9500
C22 C34 1.516(3)
C22 C24 1.518(3)
C22 C23 1.588(3)
C23 C32 1.518(3)
C23 C35 1.519(3)
C24 C25 1.370(4)
C24 C33 1.407(4)
C25 C26 1.419(4)
C25 H25 0.9500
C26 C27 1.374(4)
C26 H26 0.9500
C27 C28 1.418(4)
C27 H27 0.9500
C28 C33 1.407(4)
C28 C29 1.417(4)
C29 C30 1.381(4)
C29 H29 0.9500
C30 C31 1.418(4)
C30 H30 0.9500
C31 C32 1.370(4)
C31 H31 0.9500
C32 C33 1.399(4)
C34 H34A 0.9800
C34 H34B 0.9800
C34 H34C 0.9800
C35 H35A 0.9800
C35 H35B 0.9800
C35 H35C 0.9800
O4 C37 1.366(3)
O4 C36 1.422(4)
O5 B2 1.360(3)
O5 C57 1.452(3)
O6 B2 1.362(4)
O6 C58 1.455(3)
B2 C44 1.581(4)
C36 H36A 0.9800
C36 H36B 0.9800
C36 H36C 0.9800
C37 C42 1.383(4)
C37 C38 1.392(4)
C38 C39 1.384(4)
C38 H38 0.9500
C39 C40 1.397(4)
C39 H39 0.9500
C40 C41 1.387(4)
C40 C43 1.526(4)
C41 C42 1.393(4)
C41 H41 0.9500
C42 H42 0.9500
C43 C51 1.523(4)
C43 C44 1.555(3)
C43 H43 1.0000
C44 C45 1.524(4)
C44 H44 1.0000
C45 C50 1.390(4)
C45 C46 1.392(4)
C46 C47 1.396(5)
C46 H46 0.9500
C47 C48 1.385(6)
C47 H47 0.9500
C48 C49 1.381(5)
C48 H48 0.9500
C49 C50 1.390(4)
C49 H49 0.9500
C50 H50 0.9500
C51 C52 1.388(4)
C51 C56 1.401(4)
C52 C53 1.391(4)
C52 H52 0.9500
C53 C54 1.382(4)
C53 H53 0.9500
C54 C55 1.389(4)
C54 H54 0.9500
C55 C56 1.382(4)
C55 H55 0.9500
C56 H56 0.9500
C57 C59 1.517(4)
C57 C69 1.519(3)
C57 C58 1.593(3)
C58 C67 1.508(4)
C58 C70 1.523(3)
C59 C60 1.367(4)
C59 C68 1.406(4)
C60 C61 1.424(4)
C60 H60 0.9500
C61 C62 1.370(4)
C61 H61 0.9500
C62 C63 1.423(4)
C62 H62 0.9500
C63 C68 1.401(4)
C63 C64 1.416(4)
C64 C65 1.370(4)
C64 H64 0.9500
C65 C66 1.416(4)
C65 H65 0.9500
C66 C67 1.369(4)
C66 H66 0.9500
C67 C68 1.406(4)
C69 H69A 0.9800
C69 H69B 0.9800
C69 H69C 0.9800
C70 H70A 0.9800
C70 H70B 0.9800
C70 H70C 0.9800

loop_
_geom_torsion_atom_site_label_1
_geom_torsion_atom_site_label_2
_geom_torsion_atom_site_label_3
_geom_torsion_atom_site_label_4
_geom_torsion
C22 O2 B1 O3 3.8(3)
C22 O2 B1 C9 -175.0(2)
C23 O3 B1 O2 -1.0(3)
C23 O3 B1 C9 177.7(2)
C1 O1 C2 C7 7.0(4)
C1 O1 C2 C3 -172.9(3)
C7 C2 C3 C4 0.2(4)
O1 C2 C3 C4 180.0(3)
C2 C3 C4 C5 -0.1(4)
C3 C4 C5 C6 -0.4(4)
C3 C4 C5 C8 176.3(3)
C4 C5 C6 C7 0.8(4)
C8 C5 C6 C7 -176.0(3)
O1 C2 C7 C6 -179.5(3)
C3 C2 C7 C6 0.3(4)
C5 C6 C7 C2 -0.8(4)
C4 C5 C8 C16 -94.0(3)
C6 C5 C8 C16 82.7(3)
C4 C5 C8 C9 31.9(3)
C6 C5 C8 C9 -151.5(2)
C16 C8 C9 C10 -55.2(3)
C5 C8 C9 C10 179.4(2)
C16 C8 C9 B1 -179.3(2)
C5 C8 C9 B1 55.3(3)
O2 B1 C9 C10 -69.9(3)
O3 B1 C9 C10 111.5(3)
O2 B1 C9 C8 55.5(3)
O3 B1 C9 C8 -123.1(2)
C8 C9 C10 C11 131.5(3)
B1 C9 C10 C11 -104.6(3)
C8 C9 C10 C15 -50.6(3)
B1 C9 C10 C15 73.3(3)
C15 C10 C11 C12 -0.6(4)
C9 C10 C11 C12 177.3(3)
C10 C11 C12 C13 0.4(5)
C11 C12 C13 C14 0.2(5)
C12 C13 C14 C15 -0.6(5)
C11 C10 C15 C14 0.1(4)
C9 C10 C15 C14 -177.8(2)
C13 C14 C15 C10 0.5(4)
C5 C8 C16 C21 -114.2(3)
C9 C8 C16 C21 119.3(2)
C5 C8 C16 C17 64.5(3)
C9 C8 C16 C17 -62.0(3)
C21 C16 C17 C18 -0.1(4)
C8 C16 C17 C18 -178.8(2)
C16 C17 C18 C19 -0.1(4)
C17 C18 C19 C20 0.1(4)
C18 C19 C20 C21 0.2(4)
C17 C16 C21 C20 0.4(4)
C8 C16 C21 C20 179.1(2)
C19 C20 C21 C16 -0.4(4)
B1 O2 C22 C34 119.5(2)
B1 O2 C22 C24 -116.0(2)
B1 O2 C22 C23 -4.5(2)
B1 O3 C23 C32 110.1(2)
B1 O3 C23 C35 -126.2(2)
B1 O3 C23 C22 -1.9(2)
O2 C22 C23 O3 3.9(2)
C34 C22 C23 O3 -114.3(2)
C24 C22 C23 O3 120.2(2)
O2 C22 C23 C32 -112.5(2)
C34 C22 C23 C32 129.4(2)
C24 C22 C23 C32 3.8(2)
O2 C22 C23 C35 122.8(2)
C34 C22 C23 C35 4.7(3)
C24 C22 C23 C35 -120.9(2)
O2 C22 C24 C25 -75.1(3)
C34 C22 C24 C25 46.3(4)
C23 C22 C24 C25 173.9(3)
O2 C22 C24 C33 108.3(2)
C34 C22 C24 C33 -130.3(2)
C23 C22 C24 C33 -2.7(3)
C33 C24 C25 C26 -0.6(4)
C22 C24 C25 C26 -176.9(2)
C24 C25 C26 C27 -0.1(4)
C25 C26 C27 C28 1.0(4)
C26 C27 C28 C33 -1.1(4)
C26 C27 C28 C29 176.4(3)
C33 C28 C29 C30 -0.9(4)
C27 C28 C29 C30 -178.4(3)
C28 C29 C30 C31 1.3(4)
C29 C30 C31 C32 -0.2(4)
C30 C31 C32 C33 -1.2(4)
C30 C31 C32 C23 174.4(2)
O3 C23 C32 C31 68.4(3)
C35 C23 C32 C31 -52.7(4)
C22 C23 C32 C31 -179.7(3)
O3 C23 C32 C33 -115.6(2)
C35 C23 C32 C33 123.2(2)
C22 C23 C32 C33 -3.7(3)
C31 C32 C33 C28 1.6(4)
C23 C32 C33 C28 -174.9(2)
C31 C32 C33 C24 178.7(2)
C23 C32 C33 C24 2.2(3)
C29 C28 C33 C32 -0.6(4)
C27 C28 C33 C32 177.2(2)
C29 C28 C33 C24 -177.4(2)
C27 C28 C33 C24 0.4(4)
C25 C24 C33 C32 -176.6(2)
C22 C24 C33 C32 0.4(3)
C25 C24 C33 C28 0.5(4)
C22 C24 C33 C28 177.5(2)
C57 O5 B2 O6 -0.1(3)
C57 O5 B2 C44 -179.8(2)
C58 O6 B2 O5 0.3(3)
C58 O6 B2 C44 -180.0(2)
C36 O4 C37 C42 0.6(4)
C36 O4 C37 C38 -178.2(3)
O4 C37 C38 C39 -179.1(3)
C42 C37 C38 C39 2.0(4)
C37 C38 C39 C40 -0.2(4)
C38 C39 C40 C41 -1.7(4)
C38 C39 C40 C43 175.8(3)
C39 C40 C41 C42 1.8(4)
C43 C40 C41 C42 -175.8(2)
O4 C37 C42 C41 179.4(3)
C38 C37 C42 C41 -1.9(4)
C40 C41 C42 C37 0.0(4)
C41 C40 C43 C51 103.6(3)
C39 C40 C43 C51 -73.9(3)
C41 C40 C43 C44 -129.9(3)
C39 C40 C43 C44 52.7(3)
C51 C43 C44 C45 -63.1(3)
C40 C43 C44 C45 170.9(2)
C51 C43 C44 B2 172.5(2)
C40 C43 C44 B2 46.5(3)
O5 B2 C44 C45 -72.9(3)
O6 B2 C44 C45 107.5(3)
O5 B2 C44 C43 51.9(3)
O6 B2 C44 C43 -127.7(3)
C43 C44 C45 C50 -58.4(3)
B2 C44 C45 C50 66.4(3)
C43 C44 C45 C46 122.2(3)
B2 C44 C45 C46 -113.0(3)
C50 C45 C46 C47 -0.1(4)
C44 C45 C46 C47 179.3(3)
C45 C46 C47 C48 1.3(5)
C46 C47 C48 C49 -1.2(5)
C47 C48 C49 C50 0.1(5)
C48 C49 C50 C45 1.1(5)
C46 C45 C50 C49 -1.1(4)
C44 C45 C50 C49 179.5(3)
C40 C43 C51 C52 -99.2(3)
C44 C43 C51 C52 133.4(2)
C40 C43 C51 C56 79.3(3)
C44 C43 C51 C56 -48.1(3)
C56 C51 C52 C53 0.1(4)
C43 C51 C52 C53 178.6(2)
C51 C52 C53 C54 -0.1(4)
C52 C53 C54 C55 -0.4(4)
C53 C54 C55 C56 0.8(4)
C54 C55 C56 C51 -0.9(4)
C52 C51 C56 C55 0.4(4)
C43 C51 C56 C55 -178.1(2)
B2 O5 C57 C59 -111.6(2)
B2 O5 C57 C69 124.3(2)
B2 O5 C57 C58 -0.1(3)
B2 O6 C58 C67 111.3(2)
B2 O6 C58 C70 -124.7(2)
B2 O6 C58 C57 -0.4(3)
O5 C57 C58 O6 0.3(2)
C59 C57 C58 O6 116.5(2)
C69 C57 C58 O6 -118.8(2)
O5 C57 C58 C67 -115.7(2)
C59 C57 C58 C67 0.5(2)
C69 C57 C58 C67 125.2(2)
O5 C57 C58 C70 118.7(2)
C59 C57 C58 C70 -125.1(2)
C69 C57 C58 C70 -0.3(3)
O5 C57 C59 C60 -70.2(3)
C69 C57 C59 C60 51.5(4)
C58 C57 C59 C60 178.6(3)
O5 C57 C59 C68 111.2(2)
C69 C57 C59 C68 -127.1(2)
C58 C57 C59 C68 0.0(3)
C68 C59 C60 C61 1.5(4)
C57 C59 C60 C61 -177.0(2)
C59 C60 C61 C62 -0.7(4)
C60 C61 C62 C63 -1.1(4)
C61 C62 C63 C68 2.0(4)
C61 C62 C63 C64 -179.6(3)
C68 C63 C64 C65 -0.7(4)
C62 C63 C64 C65 -179.2(3)
C63 C64 C65 C66 1.9(4)
C64 C65 C66 C67 -1.1(4)
C65 C66 C67 C68 -0.7(4)
C65 C66 C67 C58 178.9(2)
O6 C58 C67 C66 68.0(3)
C70 C58 C67 C66 -52.8(4)
C57 C58 C67 C66 179.5(3)
O6 C58 C67 C68 -112.4(2)
C70 C58 C67 C68 126.8(2)
C57 C58 C67 C68 -0.9(3)
C64 C63 C68 C59 -179.8(2)
C62 C63 C68 C59 -1.2(4)
C64 C63 C68 C67 -1.1(4)
C62 C63 C68 C67 177.5(2)
C60 C59 C68 C63 -0.6(4)
C57 C59 C68 C63 178.2(2)
C60 C59 C68 C67 -179.4(2)
C57 C59 C68 C67 -0.6(3)
C66 C67 C68 C63 1.8(4)
C58 C67 C68 C63 -177.9(2)
C66 C67 C68 C59 -179.4(2)
C58 C67 C68 C59 1.0(3)
